data_7705127
loop_
_publ_author_name
'Houlihan, Joanna C. C.'
'Moratti, Stephen C.'
'Hanton, Lyall R.'

_publ_section_title
;
 Formation of a robust, double-walled LiMOF from an L-shaped
 di-substituted N-heterocyclic adamantane-based ligand.
;
_journal_issue 34
_journal_name_full 'Dalton transactions (Cambridge, England : 2003)'
_journal_page_first 12009
_journal_page_last 12017
_journal_paper_doi 10.1039/d0dt02437f
_journal_volume 49
_journal_year 2020
_chemical_formula_sum 'C18 H22 N O4'
_chemical_formula_weight 316.36
_space_group_crystal_system triclinic
_space_group_IT_number 2
_space_group_name_Hall '-P 1'
_space_group_name_H-M_alt 'P -1'
_atom_sites_solution_hydrogens geom
_audit_creation_method SHELXL-2018/3
_audit_update_record
;
2020-08-03 deposited with the CCDC.	2020-08-12 downloaded from the CCDC.
;
_cell_angle_alpha 80.567(4)
_cell_angle_beta 89.039(4)
_cell_angle_gamma 82.821(4)
_cell_formula_units_Z 2
_cell_length_a 6.7879(3)
_cell_length_b 8.9771(4)
_cell_length_c 12.6240(7)
_cell_measurement_reflns_used 6666
_cell_measurement_temperature 100.01(10)
_cell_measurement_theta_max 72.6640
_cell_measurement_theta_min 4.9890
_cell_volume 752.90(6)
_computing_cell_refinement 'CrysAlisPro 1.171.39.46e (Rigaku OD, 2018)'
_computing_data_collection 'CrysAlisPro 1.171.39.46e (Rigaku OD, 2018)'
_computing_data_reduction 'CrysAlisPro 1.171.39.46e (Rigaku OD, 2018)'
_computing_molecular_graphics SHELXTL
_computing_publication_material SHELXTL
_computing_structure_refinement 'SHELXL-2018/3 (Sheldrick, 2018)'
_computing_structure_solution 'SHELXT 2014/5 (Sheldrick, 2014)'
_diffrn_ambient_temperature 100.01(10)
_diffrn_detector_area_resol_mean 5.1725
_diffrn_measured_fraction_theta_full 1.000
_diffrn_measured_fraction_theta_max 0.984
_diffrn_measurement_device_type 'SuperNova, Dual, Cu at home/near, Atlas'
_diffrn_measurement_method '\w scans'
_diffrn_radiation_type CuK\a
_diffrn_radiation_wavelength 1.54184
_diffrn_reflns_av_R_equivalents 0.0600
_diffrn_reflns_av_unetI/netI 0.0383
_diffrn_reflns_Laue_measured_fraction_full 1.000
_diffrn_reflns_Laue_measured_fraction_max 0.984
_diffrn_reflns_limit_h_max 8
_diffrn_reflns_limit_h_min -8
_diffrn_reflns_limit_k_max 11
_diffrn_reflns_limit_k_min -11
_diffrn_reflns_limit_l_max 15
_diffrn_reflns_limit_l_min -15
_diffrn_reflns_number 13679
_diffrn_reflns_point_group_measured_fraction_full 1.000
_diffrn_reflns_point_group_measured_fraction_max 0.984
_diffrn_reflns_theta_full 67.684
_diffrn_reflns_theta_max 72.770
_diffrn_reflns_theta_min 3.549
_diffrn_source 'micro-focus sealed X-ray tube'
_exptl_absorpt_coefficient_mu 0.803
_exptl_absorpt_correction_T_max 1.00000
_exptl_absorpt_correction_T_min 0.32758
_exptl_absorpt_correction_type multi-scan
_exptl_absorpt_process_details
;
CrysAlisPro 1.171.39.46e (Rigaku Oxford Diffraction, 2018)
Empirical absorption correction using spherical harmonics,
 implemented in SCALE3 ABSPACK scaling algorithm.
;
_exptl_crystal_colour colourless
_exptl_crystal_density_diffrn 1.396
_exptl_crystal_description rhomboid
_exptl_crystal_F_000 338
_exptl_crystal_size_max 0.156
_exptl_crystal_size_mid 0.083
_exptl_crystal_size_min 0.076
_refine_diff_density_max 0.295
_refine_diff_density_min -0.234
_refine_diff_density_rms 0.051
_refine_ls_extinction_method none
_refine_ls_goodness_of_fit_ref 1.066
_refine_ls_hydrogen_treatment constr
_refine_ls_matrix_type full
_refine_ls_number_parameters 208
_refine_ls_number_reflns 2953
_refine_ls_number_restraints 0
_refine_ls_restrained_S_all 1.066
_refine_ls_R_factor_all 0.0521
_refine_ls_R_factor_gt 0.0432
_refine_ls_shift/su_max 0.000
_refine_ls_shift/su_mean 0.000
_refine_ls_structure_factor_coef Fsqd
_refine_ls_weighting_details 'w=1/[\s^2^(Fo^2^)+(0.0517P)^2^+0.3414P] where P=(Fo^2^+2Fc^2^)/3'
_refine_ls_weighting_scheme calc
_refine_ls_wR_factor_gt 0.1124
_refine_ls_wR_factor_ref 0.1192
_reflns_Friedel_coverage 0.000
_reflns_number_gt 2517
_reflns_number_total 2953
_reflns_threshold_expression 'I > 2\s(I)'
_cod_data_source_file d0dt02437f2.cif
_cod_data_source_block Compound5
_cod_depositor_comments 'Adding full bibliography for 7705120--7705129.cif.'
_cod_database_code 7705127
_shelx_shelxl_version_number 2018/3
_shelx_space_group_comment
;
The symmetry employed for this shelxl refinement is uniquely defined
by the following loop, which should always be used as a source of
symmetry information in preference to the above space-group names.
They are only intended as comments.
;
_exptl_absorpt_special_details
;
Empirical correction (ABSPACK) includes:
- Absorption correction using spherical harmonics
- Frame scaling
;

loop_
_space_group_symop_operation_xyz
'x, y, z'
'-x, -y, -z'

loop_
_atom_site_label
_atom_site_type_symbol
_atom_site_fract_x
_atom_site_fract_y
_atom_site_fract_z
_atom_site_U_iso_or_equiv
_atom_site_adp_type
_atom_site_occupancy
_atom_site_site_symmetry_order
_atom_site_calc_flag
_atom_site_refinement_flags_posn
_atom_site_refinement_flags_adp
_atom_site_refinement_flags_occupancy
_atom_site_disorder_assembly
_atom_site_disorder_group
C1 C 0.6472(2) 0.58839(17) 0.88042(11) 0.0152(3) Uani 1 1 d . . . . .
C2 C 0.7674(2) 0.66159(17) 0.78870(11) 0.0146(3) Uani 1 1 d . . . . .
C3 C 0.7802(2) 0.82790(17) 0.80321(11) 0.0162(3) Uani 1 1 d . . . . .
H3A H 0.647851 0.882875 0.803508 0.019 Uiso 1 1 calc R U . . .
H3B H 0.843723 0.829525 0.871214 0.019 Uiso 1 1 calc R U . . .
C4 C 0.9012(2) 0.90428(17) 0.71036(11) 0.0171(3) Uani 1 1 d . . . . .
H4 H 0.909443 1.009920 0.718809 0.021 Uiso 1 1 calc R U . . .
C5 C 1.1113(2) 0.81745(18) 0.71170(11) 0.0181(3) Uani 1 1 d . . . . .
H5A H 1.188813 0.865843 0.653750 0.022 Uiso 1 1 calc R U . . .
H5B H 1.176628 0.819828 0.779049 0.022 Uiso 1 1 calc R U . . .
C6 C 1.0994(2) 0.65211(18) 0.69849(11) 0.0167(3) Uani 1 1 d . . . . .
H6 H 1.233828 0.597339 0.699386 0.020 Uiso 1 1 calc R U . . .
C7 C 0.9789(2) 0.57506(17) 0.79098(11) 0.0157(3) Uani 1 1 d . . . . .
H7A H 1.042553 0.576107 0.859042 0.019 Uiso 1 1 calc R U . . .
H7B H 0.972603 0.469988 0.783358 0.019 Uiso 1 1 calc R U . . .
C8 C 0.7996(2) 0.90145(17) 0.60338(11) 0.0161(3) Uani 1 1 d . . . . .
H8A H 0.873878 0.951963 0.544852 0.019 Uiso 1 1 calc R U . . .
H8B H 0.666853 0.956183 0.602455 0.019 Uiso 1 1 calc R U . . .
C9 C 0.6654(2) 0.66121(17) 0.68094(11) 0.0140(3) Uani 1 1 d . . . . .
H9A H 0.533185 0.716765 0.680126 0.017 Uiso 1 1 calc R U . . .
H9B H 0.652694 0.557375 0.672449 0.017 Uiso 1 1 calc R U . . .
C10 C 0.9985(2) 0.64816(17) 0.59185(11) 0.0159(3) Uani 1 1 d . . . . .
H10A H 0.991313 0.543368 0.583750 0.019 Uiso 1 1 calc R U . . .
H10B H 1.076533 0.693727 0.533014 0.019 Uiso 1 1 calc R U . . .
C11 C 0.7873(2) 0.73550(17) 0.58744(10) 0.0142(3) Uani 1 1 d . . . . .
C12 C 0.6943(2) 0.74042(17) 0.47815(11) 0.0156(3) Uani 1 1 d . . . . .
C13 C 0.5013(2) 0.71011(17) 0.46384(11) 0.0165(3) Uani 1 1 d . . . . .
H13 H 0.425536 0.676928 0.523066 0.020 Uiso 1 1 calc R U . . .
C14 C 0.4219(2) 0.72937(17) 0.36118(12) 0.0176(3) Uani 1 1 d . . . . .
H14 H 0.291869 0.712190 0.350814 0.021 Uiso 1 1 calc R U . . .
C15 C 0.7335(2) 0.79883(18) 0.29513(11) 0.0207(3) Uani 1 1 d . . . . .
H15 H 0.814298 0.827023 0.236932 0.025 Uiso 1 1 calc R U . . .
C16 C 0.5412(2) 0.77494(17) 0.27410(11) 0.0184(3) Uani 1 1 d . . . . .
C17 C 0.4738(2) 0.80228(18) 0.16003(12) 0.0207(3) Uani 1 1 d . . . . .
C18 C 0.2017(3) 0.8221(2) 0.04281(13) 0.0311(4) Uani 1 1 d . . . . .
H18A H 0.063616 0.808340 0.043906 0.047 Uiso 1 1 calc R U . . .
H18B H 0.216155 0.925747 0.013400 0.047 Uiso 1 1 calc R U . . .
H18C H 0.273149 0.755454 -0.000714 0.047 Uiso 1 1 calc R U . . .
N1 N 0.81026(19) 0.78402(16) 0.39346(10) 0.0201(3) Uani 1 1 d . . . . .
O1 O 0.73932(16) 0.56699(13) 0.97355(8) 0.0215(3) Uani 1 1 d . . . . .
H1 H 0.664730 0.534891 1.021332 0.032 Uiso 1 1 calc R U . . .
O2 O 0.48095(16) 0.55425(13) 0.86963(8) 0.0216(3) Uani 1 1 d . . . . .
O3 O 0.28037(17) 0.78702(13) 0.15135(8) 0.0245(3) Uani 1 1 d . . . . .
O4 O 0.57911(19) 0.83609(14) 0.08464(8) 0.0290(3) Uani 1 1 d . . . . .

loop_
_atom_site_aniso_label
_atom_site_aniso_U_11
_atom_site_aniso_U_22
_atom_site_aniso_U_33
_atom_site_aniso_U_23
_atom_site_aniso_U_13
_atom_site_aniso_U_12
C1 0.0174(7) 0.0159(7) 0.0093(6) 0.0030(5) 0.0021(5) 0.0019(6)
C2 0.0152(7) 0.0176(7) 0.0089(6) 0.0031(5) 0.0026(5) -0.0012(6)
C3 0.0178(7) 0.0191(8) 0.0102(6) 0.0006(5) 0.0026(5) -0.0004(6)
C4 0.0208(7) 0.0162(7) 0.0132(7) 0.0017(5) 0.0025(5) -0.0040(6)
C5 0.0166(7) 0.0237(8) 0.0127(6) 0.0028(6) 0.0008(5) -0.0055(6)
C6 0.0137(7) 0.0218(8) 0.0114(6) 0.0037(5) 0.0024(5) 0.0008(6)
C7 0.0165(7) 0.0181(7) 0.0097(6) 0.0040(5) 0.0010(5) 0.0005(6)
C8 0.0171(7) 0.0173(8) 0.0115(6) 0.0049(5) 0.0023(5) -0.0021(6)
C9 0.0140(7) 0.0168(7) 0.0090(6) 0.0032(5) 0.0019(5) -0.0008(5)
C10 0.0153(7) 0.0198(8) 0.0103(6) 0.0021(5) 0.0037(5) 0.0003(6)
C11 0.0146(7) 0.0176(7) 0.0082(6) 0.0036(5) 0.0018(5) -0.0017(6)
C12 0.0193(7) 0.0151(7) 0.0101(6) 0.0027(5) 0.0027(5) -0.0001(6)
C13 0.0193(7) 0.0164(7) 0.0111(6) 0.0038(5) 0.0023(5) -0.0003(6)
C14 0.0202(7) 0.0151(7) 0.0156(7) 0.0015(5) -0.0010(6) -0.0001(6)
C15 0.0272(8) 0.0221(8) 0.0106(6) 0.0037(6) 0.0054(6) -0.0034(6)
C16 0.0265(8) 0.0151(7) 0.0112(7) 0.0017(5) -0.0002(6) 0.0016(6)
C17 0.0313(9) 0.0158(8) 0.0130(7) 0.0002(6) -0.0008(6) 0.0022(6)
C18 0.0428(10) 0.0320(10) 0.0154(8) 0.0003(7) -0.0121(7) 0.0035(8)
N1 0.0218(7) 0.0262(7) 0.0104(6) 0.0038(5) 0.0036(5) -0.0045(5)
O1 0.0193(5) 0.0344(7) 0.0078(5) 0.0066(4) 0.0020(4) -0.0056(5)
O2 0.0193(6) 0.0324(7) 0.0104(5) 0.0068(4) 0.0024(4) -0.0063(5)
O3 0.0312(6) 0.0270(6) 0.0126(5) 0.0007(4) -0.0064(4) 0.0020(5)
O4 0.0410(7) 0.0319(7) 0.0113(5) 0.0035(5) 0.0009(5) -0.0027(5)

loop_
_atom_type_symbol
_atom_type_description
_atom_type_scat_dispersion_real
_atom_type_scat_dispersion_imag
_atom_type_scat_source
C C 0.0181 0.0091 'International Tables Vol C Tables 4.2.6.8 and 6.1.1.4'
H H 0.0000 0.0000 'International Tables Vol C Tables 4.2.6.8 and 6.1.1.4'
N N 0.0311 0.0180 'International Tables Vol C Tables 4.2.6.8 and 6.1.1.4'
O O 0.0492 0.0322 'International Tables Vol C Tables 4.2.6.8 and 6.1.1.4'

loop_
_geom_angle_atom_site_label_1
_geom_angle_atom_site_label_2
_geom_angle_atom_site_label_3
_geom_angle
_geom_angle_site_symmetry_1
_geom_angle_site_symmetry_3
_geom_angle_publ_flag
O2 C1 O1 123.30(12) . . ?
O2 C1 C2 123.67(12) . . ?
O1 C1 C2 113.02(12) . . ?
C1 C2 C9 110.08(11) . . ?
C1 C2 C7 109.75(11) . . ?
C9 C2 C7 110.33(11) . . ?
C1 C2 C3 108.34(11) . . ?
C9 C2 C3 109.17(11) . . ?
C7 C2 C3 109.13(12) . . ?
C4 C3 C2 109.04(11) . . ?
C4 C3 H3A 109.9 . . ?
C2 C3 H3A 109.9 . . ?
C4 C3 H3B 109.9 . . ?
C2 C3 H3B 109.9 . . ?
H3A C3 H3B 108.3 . . ?
C8 C4 C5 109.47(12) . . ?
C8 C4 C3 109.47(11) . . ?
C5 C4 C3 109.35(12) . . ?
C8 C4 H4 109.5 . . ?
C5 C4 H4 109.5 . . ?
C3 C4 H4 109.5 . . ?
C6 C5 C4 109.76(11) . . ?
C6 C5 H5A 109.7 . . ?
C4 C5 H5A 109.7 . . ?
C6 C5 H5B 109.7 . . ?
C4 C5 H5B 109.7 . . ?
H5A C5 H5B 108.2 . . ?
C10 C6 C5 109.76(12) . . ?
C10 C6 C7 109.24(11) . . ?
C5 C6 C7 109.67(12) . . ?
C10 C6 H6 109.4 . . ?
C5 C6 H6 109.4 . . ?
C7 C6 H6 109.4 . . ?
C6 C7 C2 109.04(11) . . ?
C6 C7 H7A 109.9 . . ?
C2 C7 H7A 109.9 . . ?
C6 C7 H7B 109.9 . . ?
C2 C7 H7B 109.9 . . ?
H7A C7 H7B 108.3 . . ?
C4 C8 C11 110.50(11) . . ?
C4 C8 H8A 109.6 . . ?
C11 C8 H8A 109.6 . . ?
C4 C8 H8B 109.6 . . ?
C11 C8 H8B 109.6 . . ?
H8A C8 H8B 108.1 . . ?
C2 C9 C11 110.23(11) . . ?
C2 C9 H9A 109.6 . . ?
C11 C9 H9A 109.6 . . ?
C2 C9 H9B 109.6 . . ?
C11 C9 H9B 109.6 . . ?
H9A C9 H9B 108.1 . . ?
C6 C10 C11 110.58(11) . . ?
C6 C10 H10A 109.5 . . ?
C11 C10 H10A 109.5 . . ?
C6 C10 H10B 109.5 . . ?
C11 C10 H10B 109.5 . . ?
H10A C10 H10B 108.1 . . ?
C12 C11 C9 113.19(11) . . ?
C12 C11 C10 110.05(11) . . ?
C9 C11 C10 108.82(11) . . ?
C12 C11 C8 107.86(11) . . ?
C9 C11 C8 107.60(11) . . ?
C10 C11 C8 109.23(11) . . ?
N1 C12 C13 121.34(13) . . ?
N1 C12 C11 114.92(12) . . ?
C13 C12 C11 123.67(12) . . ?
C14 C13 C12 120.01(13) . . ?
C14 C13 H13 120.0 . . ?
C12 C13 H13 120.0 . . ?
C13 C14 C16 118.55(14) . . ?
C13 C14 H14 120.7 . . ?
C16 C14 H14 120.7 . . ?
N1 C15 C16 124.26(13) . . ?
N1 C15 H15 117.9 . . ?
C16 C15 H15 117.9 . . ?
C15 C16 C14 117.81(13) . . ?
C15 C16 C17 118.11(13) . . ?
C14 C16 C17 124.07(14) . . ?
O4 C17 O3 123.91(14) . . ?
O4 C17 C16 124.01(15) . . ?
O3 C17 C16 112.07(13) . . ?
O3 C18 H18A 109.5 . . ?
O3 C18 H18B 109.5 . . ?
H18A C18 H18B 109.5 . . ?
O3 C18 H18C 109.5 . . ?
H18A C18 H18C 109.5 . . ?
H18B C18 H18C 109.5 . . ?
C15 N1 C12 117.99(13) . . ?
C1 O1 H1 109.5 . . ?
C17 O3 C18 114.93(13) . . ?

loop_
_geom_bond_atom_site_label_1
_geom_bond_atom_site_label_2
_geom_bond_distance
_geom_bond_site_symmetry_2
_geom_bond_publ_flag
C1 O2 1.2214(18) . ?
C1 O1 1.3155(17) . ?
C1 C2 1.5136(18) . ?
C2 C9 1.5376(18) . ?
C2 C7 1.543(2) . ?
C2 C3 1.547(2) . ?
C3 C4 1.5374(18) . ?
C3 H3A 0.9700 . ?
C3 H3B 0.9700 . ?
C4 C8 1.5321(19) . ?
C4 C5 1.536(2) . ?
C4 H4 0.9800 . ?
C5 C6 1.533(2) . ?
C5 H5A 0.9700 . ?
C5 H5B 0.9700 . ?
C6 C10 1.5283(19) . ?
C6 C7 1.5348(18) . ?
C6 H6 0.9800 . ?
C7 H7A 0.9700 . ?
C7 H7B 0.9700 . ?
C8 C11 1.548(2) . ?
C8 H8A 0.9700 . ?
C8 H8B 0.9700 . ?
C9 C11 1.5396(17) . ?
C9 H9A 0.9700 . ?
C9 H9B 0.9700 . ?
C10 C11 1.543(2) . ?
C10 H10A 0.9700 . ?
C10 H10B 0.9700 . ?
C11 C12 1.5188(18) . ?
C12 N1 1.3520(18) . ?
C12 C13 1.391(2) . ?
C13 C14 1.388(2) . ?
C13 H13 0.9300 . ?
C14 C16 1.392(2) . ?
C14 H14 0.9300 . ?
C15 N1 1.3342(19) . ?
C15 C16 1.386(2) . ?
C15 H15 0.9300 . ?
C16 C17 1.4905(19) . ?
C17 O4 1.202(2) . ?
C17 O3 1.345(2) . ?
C18 O3 1.4501(18) . ?
C18 H18A 0.9600 . ?
C18 H18B 0.9600 . ?
C18 H18C 0.9600 . ?
O1 H1 0.8200 . ?
